data_4033404
loop_
_publ_author_name
'Prasad, Sure Siva'
'Baskaran, Sundarababu'

_publ_section_title
;
 Iminosugar C-Nitromethyl Glycoside: Stereoselective Synthesis of
 Isoxazoline and Isoxazole-Fused Bicyclic Iminosugars.
;
_journal_issue 3
_journal_name_full 'The Journal of organic chemistry'
_journal_page_first 1558
_journal_page_last 1564
_journal_paper_doi 10.1021/acs.joc.7b02803
_journal_volume 83
_journal_year 2018
_chemical_formula_moiety '2(C21 H27 N3 O5), C H2 Cl2'
_chemical_formula_sum 'C43 H56 Cl2 N6 O10'
_chemical_formula_weight 887.84
_space_group_crystal_system orthorhombic
_space_group_IT_number 20
_space_group_name_Hall 'C 2c 2'
_space_group_name_H-M_alt 'C 2 2 21'
_symmetry_space_group_name_Hall 'C 2c 2'
_symmetry_space_group_name_H-M 'C 2 2 21'
_atom_sites_solution_hydrogens mixed
_audit_creation_method SHELXL-2014/7
_cell_angle_alpha 90
_cell_angle_beta 90
_cell_angle_gamma 90
_cell_formula_units_Z 4
_cell_length_a 19.6068(4)
_cell_length_b 11.6765(3)
_cell_length_c 19.5450(4)
_cell_measurement_reflns_used 6436
_cell_measurement_temperature 296(2)
_cell_measurement_theta_max 23.58
_cell_measurement_theta_min 2.32
_cell_volume 4474.61(17)
_computing_cell_refinement 'Bruker SAINT'
_computing_data_collection 'Bruker APEX2'
_computing_data_reduction 'Bruker SAINT'
_computing_molecular_graphics 'Bruker SHELXTL'
_computing_publication_material 'Bruker SHELXTL'
_computing_structure_refinement 'SHELXL-2014/7 (Sheldrick, 2014)'
_computing_structure_solution 'SHELXS-97 (Sheldrick 2008)'
_diffrn_ambient_temperature 296(2)
_diffrn_measured_fraction_theta_full 1.000
_diffrn_measured_fraction_theta_max 1.000
_diffrn_measurement_device_type 'Bruker APEX-II CCD'
_diffrn_measurement_method '\f and \w scans'
_diffrn_radiation_type MoK\a
_diffrn_radiation_wavelength 0.71073
_diffrn_reflns_av_R_equivalents 0.0227
_diffrn_reflns_av_unetI/netI 0.0277
_diffrn_reflns_Laue_measured_fraction_full 1.000
_diffrn_reflns_Laue_measured_fraction_max 1.000
_diffrn_reflns_limit_h_max 23
_diffrn_reflns_limit_h_min -23
_diffrn_reflns_limit_k_max 13
_diffrn_reflns_limit_k_min -13
_diffrn_reflns_limit_l_max 18
_diffrn_reflns_limit_l_min -23
_diffrn_reflns_number 13670
_diffrn_reflns_point_group_measured_fraction_full 1.000
_diffrn_reflns_point_group_measured_fraction_max 1.000
_diffrn_reflns_theta_full 25.000
_diffrn_reflns_theta_max 25.000
_diffrn_reflns_theta_min 2.030
_exptl_absorpt_coefficient_mu 0.208
_exptl_absorpt_correction_T_max 0.950
_exptl_absorpt_correction_T_min 0.931
_exptl_absorpt_correction_type multi-scan
_exptl_absorpt_process_details SADABS,Bruker,2014)
_exptl_crystal_colour colourless
_exptl_crystal_density_diffrn 1.318
_exptl_crystal_description Block
_exptl_crystal_F_000 1880
_exptl_crystal_size_max 0.350
_exptl_crystal_size_mid 0.250
_exptl_crystal_size_min 0.250
_refine_diff_density_max 0.253
_refine_diff_density_min -0.403
_refine_diff_density_rms 0.035
_refine_ls_abs_structure_details
; 
 Flack x determined using 1186 quotients [(I+)-(I-)]/[(I+)+(I-)] 
 (Parsons, Flack and Wagner, Acta Cryst. B69 (2013) 249-259). 
;
_refine_ls_abs_structure_Flack 0.06(3)
_refine_ls_extinction_coef 0.0009(3)
_refine_ls_extinction_expression Fc^*^=kFc[1+0.001xFc^2^\l^3^/sin(2\q)]^-1/4^
_refine_ls_extinction_method 'SHELXL-2014/7 (Sheldrick 2014'
_refine_ls_goodness_of_fit_ref 1.032
_refine_ls_hydrogen_treatment mixed
_refine_ls_matrix_type full
_refine_ls_number_parameters 284
_refine_ls_number_reflns 3945
_refine_ls_number_restraints 0
_refine_ls_restrained_S_all 1.032
_refine_ls_R_factor_all 0.0573
_refine_ls_R_factor_gt 0.0417
_refine_ls_shift/su_max 0.000
_refine_ls_shift/su_mean 0.000
_refine_ls_structure_factor_coef Fsqd
_refine_ls_weighting_details 'w=1/[\s^2^(Fo^2^)+(0.0481P)^2^+2.9245P] where P=(Fo^2^+2Fc^2^)/3'
_refine_ls_weighting_scheme calc
_refine_ls_wR_factor_gt 0.0989
_refine_ls_wR_factor_ref 0.1099
_reflns_Friedel_coverage 0.796
_reflns_Friedel_fraction_full 1.000
_reflns_Friedel_fraction_max 1.000
_reflns_number_gt 3177
_reflns_number_total 3945
_reflns_threshold_expression 'I > 2\s(I)'
_cod_data_source_file jo7b02803_si_002.cif
_cod_data_source_block 555_cmpd_16
_cod_depositor_comments 'Adding full bibliography for 4033403--4033405.cif.'
_cod_original_formula_sum 'C43 H56 Cl2 N6 O10 '
_cod_database_code 4033404
_shelx_shelxl_version_number 2014/7
_shelx_space_group_comment
; 
The symmetry employed for this shelxl refinement is uniquely defined 
by the following loop, which should always be used as a source of 
symmetry information in preference to the above space-group names. 
They are only intended as comments. 
;
_shelx_estimated_absorpt_t_min 0.931
_shelx_estimated_absorpt_t_max 0.950

loop_
_space_group_symop_operation_xyz
'x, y, z'
'-x, -y, z+1/2'
'-x, y, -z+1/2'
'x, -y, -z'
'x+1/2, y+1/2, z'
'-x+1/2, -y+1/2, z+1/2'
'-x+1/2, y+1/2, -z+1/2'
'x+1/2, -y+1/2, -z'

loop_
_atom_site_label
_atom_site_type_symbol
_atom_site_fract_x
_atom_site_fract_y
_atom_site_fract_z
_atom_site_U_iso_or_equiv
_atom_site_adp_type
_atom_site_occupancy
_atom_site_site_symmetry_order
_atom_site_calc_flag
_atom_site_refinement_flags_posn
_atom_site_refinement_flags_adp
_atom_site_refinement_flags_occupancy
C1 C 1.1242(2) 0.5101(4) 0.2315(2) 0.0565(11) Uani 1 1 d . . .
H1 H 1.0783 0.5296 0.2355 0.068 Uiso 1 1 calc R U .
C2 C 1.1725(2) 0.5649(4) 0.2716(2) 0.0661(12) Uani 1 1 d . . .
H2 H 1.1589 0.6217 0.3020 0.079 Uiso 1 1 calc R U .
C3 C 1.2401(2) 0.5362(4) 0.2668(2) 0.0660(12) Uani 1 1 d . . .
H3 H 1.2725 0.5732 0.2937 0.079 Uiso 1 1 calc R U .
C4 C 1.2594(2) 0.4524(4) 0.2219(2) 0.0640(12) Uani 1 1 d . . .
H4 H 1.3051 0.4321 0.2187 0.077 Uiso 1 1 calc R U .
C5 C 1.21196(19) 0.3975(4) 0.18141(19) 0.0525(10) Uani 1 1 d . . .
H5 H 1.2258 0.3407 0.1511 0.063 Uiso 1 1 calc R U .
C6 C 1.14395(18) 0.4269(3) 0.18578(18) 0.0434(9) Uani 1 1 d . . .
C7 C 1.03552(18) 0.4066(3) 0.12290(19) 0.0437(9) Uani 1 1 d . . .
C8 C 0.93827(18) 0.3529(3) 0.0583(2) 0.0467(9) Uani 1 1 d . . .
H8 H 0.9302 0.4354 0.0623 0.056 Uiso 1 1 calc R U .
C9 C 0.93084(18) 0.3196(3) -0.01547(19) 0.0444(9) Uani 1 1 d . . .
H9 H 0.9576 0.3717 -0.0442 0.053 Uiso 1 1 calc R U .
C10 C 0.85721(18) 0.3164(3) -0.04032(17) 0.0421(8) Uani 1 1 d . . .
H10 H 0.8426 0.3925 -0.0554 0.050 Uiso 1 1 calc R U .
C11 C 0.80736(17) 0.2681(3) 0.01313(16) 0.0394(8) Uani 1 1 d . . .
H11 H 0.8138 0.1850 0.0158 0.047 Uiso 1 1 calc R U .
C12 C 0.73448(17) 0.2915(3) -0.00549(18) 0.0406(8) Uani 1 1 d . . .
N3 N 0.71655(15) 0.3329(3) -0.06270(16) 0.0498(8) Uani 1 1 d . . .
C13 C 0.6224(2) 0.3371(4) 0.0088(2) 0.0618(11) Uani 1 1 d . . .
H13A H 0.5785 0.2991 0.0123 0.074 Uiso 1 1 calc R U .
H13B H 0.6188 0.4126 0.0291 0.074 Uiso 1 1 calc R U .
C14 C 0.67748(19) 0.2673(3) 0.04405(19) 0.0475(9) Uani 1 1 d . . .
C15 C 0.6984(2) 0.3103(4) 0.1146(2) 0.0619(12) Uani 1 1 d . . .
H15A H 0.6954 0.3932 0.1157 0.074 Uiso 1 1 calc R U .
H15B H 0.6673 0.2802 0.1487 0.074 Uiso 1 1 calc R U .
C16 C 0.7707(2) 0.2736(4) 0.13178(19) 0.0577(11) Uani 1 1 d . . .
H16A H 0.7827 0.3018 0.1769 0.069 Uiso 1 1 calc R U .
H16B H 0.7731 0.1906 0.1328 0.069 Uiso 1 1 calc R U .
N2 N 0.81961(14) 0.3175(3) 0.08159(14) 0.0438(7) Uani 1 1 d . . .
C17 C 0.88874(19) 0.2913(3) 0.10425(19) 0.0484(9) Uani 1 1 d . . .
H17A H 0.8966 0.2093 0.1020 0.058 Uiso 1 1 calc R U .
H17B H 0.8950 0.3159 0.1512 0.058 Uiso 1 1 calc R U .
C18 C 0.9231(2) 0.1740(3) -0.09202(19) 0.0502(9) Uani 1 1 d . . .
C19 C 0.9701(2) 0.2076(5) -0.1503(2) 0.0710(13) Uani 1 1 d . . .
H19A H 1.0115 0.1638 -0.1475 0.106 Uiso 1 1 calc R U .
H19B H 0.9807 0.2877 -0.1471 0.106 Uiso 1 1 calc R U .
H19C H 0.9480 0.1924 -0.1932 0.106 Uiso 1 1 calc R U .
C20 C 0.9075(3) 0.0473(4) -0.0908(2) 0.0702(13) Uani 1 1 d . . .
H20A H 0.8711 0.0327 -0.0591 0.105 Uiso 1 1 calc R U .
H20B H 0.9475 0.0059 -0.0768 0.105 Uiso 1 1 calc R U .
H20C H 0.8941 0.0228 -0.1357 0.105 Uiso 1 1 calc R U .
C21 C 0.6601(2) 0.1398(4) 0.0440(3) 0.0690(13) Uani 1 1 d . . .
H21A H 0.6978 0.0972 0.0623 0.103 Uiso 1 1 calc R U .
H21B H 0.6512 0.1151 -0.0020 0.103 Uiso 1 1 calc R U .
H21C H 0.6204 0.1269 0.0717 0.103 Uiso 1 1 calc R U .
C22 C 0.5000 0.3405(10) 0.7500 0.142(4) Uani 1 2 d S T P
H22A H 0.4845 0.2912 0.7868 0.170 Uiso 0.5 1 calc R U P
H22B H 0.5155 0.2912 0.7132 0.170 Uiso 0.5 1 calc R U P
Cl1 Cl 0.56726(12) 0.4143(2) 0.77847(14) 0.1631(10) Uani 1 1 d . . .
N1 N 1.09710(16) 0.3677(3) 0.14339(18) 0.0501(9) Uani 1 1 d . . .
O1 O 1.00870(14) 0.4941(3) 0.13970(16) 0.0625(8) Uani 1 1 d . . .
O2 O 1.00776(13) 0.3293(2) 0.07922(15) 0.0566(7) Uani 1 1 d . . .
O3 O 0.95174(12) 0.2040(2) -0.02744(13) 0.0484(7) Uani 1 1 d . . .
O4 O 0.86103(13) 0.2393(2) -0.09721(12) 0.0489(6) Uani 1 1 d . . .
O5 O 0.64366(13) 0.3451(3) -0.06185(15) 0.0593(8) Uani 1 1 d . . .
H1N H 1.112(2) 0.310(4) 0.124(2) 0.050(12) Uiso 1 1 d . . .

loop_
_atom_site_aniso_label
_atom_site_aniso_U_11
_atom_site_aniso_U_22
_atom_site_aniso_U_33
_atom_site_aniso_U_23
_atom_site_aniso_U_13
_atom_site_aniso_U_12
C1 0.058(2) 0.066(3) 0.046(2) -0.013(2) -0.0030(19) 0.009(2)
C2 0.085(3) 0.068(3) 0.045(2) -0.019(2) -0.014(2) 0.003(2)
C3 0.069(3) 0.078(3) 0.051(3) -0.006(2) -0.015(2) -0.009(2)
C4 0.049(2) 0.095(4) 0.048(2) -0.004(3) -0.0062(19) -0.005(2)
C5 0.052(2) 0.069(3) 0.0369(19) -0.0044(19) -0.0020(17) 0.007(2)
C6 0.047(2) 0.051(2) 0.0324(19) -0.0010(17) -0.0040(15) 0.0015(18)
C7 0.046(2) 0.043(2) 0.042(2) -0.0043(18) -0.0027(16) 0.0004(18)
C8 0.0444(19) 0.036(2) 0.059(2) -0.0084(18) -0.0103(18) 0.0046(16)
C9 0.0462(19) 0.038(2) 0.049(2) -0.0005(17) -0.0003(16) -0.0012(17)
C10 0.0487(19) 0.040(2) 0.038(2) 0.0025(16) -0.0017(15) -0.0024(17)
C11 0.0475(19) 0.0351(18) 0.0355(19) -0.0005(16) -0.0020(15) -0.0025(15)
C12 0.0497(19) 0.0342(19) 0.0378(19) -0.0015(16) -0.0023(16) -0.0095(16)
N3 0.0482(18) 0.055(2) 0.0467(18) 0.0002(17) -0.0080(14) -0.0071(15)
C13 0.055(2) 0.065(3) 0.066(3) -0.005(2) 0.003(2) -0.004(2)
C14 0.048(2) 0.048(2) 0.046(2) 0.0004(18) 0.0033(17) -0.0091(18)
C15 0.061(2) 0.080(3) 0.045(2) -0.009(2) 0.0094(18) -0.006(2)
C16 0.065(3) 0.073(3) 0.035(2) -0.002(2) 0.0009(18) 0.000(2)
N2 0.0479(16) 0.0497(19) 0.0339(16) -0.0047(14) -0.0026(12) -0.0010(15)
C17 0.057(2) 0.048(2) 0.040(2) -0.0045(18) -0.0120(17) 0.0078(18)
C18 0.063(2) 0.047(2) 0.041(2) -0.0022(18) -0.0034(18) 0.002(2)
C19 0.067(3) 0.086(4) 0.060(3) -0.007(3) 0.018(2) -0.001(2)
C20 0.107(4) 0.050(2) 0.053(3) -0.008(2) -0.013(3) -0.003(2)
C21 0.072(3) 0.057(3) 0.078(3) 0.006(2) 0.007(2) -0.019(2)
C22 0.103(7) 0.123(9) 0.199(12) 0.000 0.042(8) 0.000
Cl1 0.1440(17) 0.171(2) 0.174(2) 0.0458(18) -0.0544(16) -0.0197(17)
N1 0.0483(18) 0.050(2) 0.052(2) -0.0177(18) -0.0097(15) 0.0109(16)
O1 0.0592(16) 0.0524(17) 0.076(2) -0.0232(16) -0.0204(15) 0.0132(15)
O2 0.0464(14) 0.0510(15) 0.0726(19) -0.0222(15) -0.0186(13) 0.0080(13)
O3 0.0577(15) 0.0419(16) 0.0457(15) -0.0050(12) -0.0066(12) 0.0063(12)
O4 0.0545(15) 0.0577(16) 0.0345(13) -0.0030(12) -0.0011(11) -0.0007(13)
O5 0.0474(15) 0.0706(19) 0.0598(17) 0.0028(15) -0.0110(13) -0.0047(14)

loop_
_atom_type_symbol
_atom_type_description
_atom_type_scat_dispersion_real
_atom_type_scat_dispersion_imag
_atom_type_scat_source
C C 0.0033 0.0016 'International Tables Vol C Tables 4.2.6.8 and 6.1.1.4'
H H 0.0000 0.0000 'International Tables Vol C Tables 4.2.6.8 and 6.1.1.4'
N N 0.0061 0.0033 'International Tables Vol C Tables 4.2.6.8 and 6.1.1.4'
O O 0.0106 0.0060 'International Tables Vol C Tables 4.2.6.8 and 6.1.1.4'
Cl Cl 0.1484 0.1585 'International Tables Vol C Tables 4.2.6.8 and 6.1.1.4'

loop_
_geom_angle_atom_site_label_1
_geom_angle_atom_site_label_2
_geom_angle_atom_site_label_3
_geom_angle
_geom_angle_site_symmetry_1
_geom_angle_site_symmetry_3
C6 C1 C2 120.1(4) . .
C6 C1 H1 120.0 . .
C2 C1 H1 120.0 . .
C3 C2 C1 120.6(4) . .
C3 C2 H2 119.7 . .
C1 C2 H2 119.7 . .
C4 C3 C2 119.1(4) . .
C4 C3 H3 120.4 . .
C2 C3 H3 120.4 . .
C3 C4 C5 121.0(4) . .
C3 C4 H4 119.5 . .
C5 C4 H4 119.5 . .
C6 C5 C4 120.0(4) . .
C6 C5 H5 120.0 . .
C4 C5 H5 120.0 . .
C1 C6 C5 119.2(4) . .
C1 C6 N1 122.8(3) . .
C5 C6 N1 118.0(3) . .
O1 C7 N1 126.8(4) . .
O1 C7 O2 124.4(3) . .
N1 C7 O2 108.8(3) . .
O2 C8 C9 108.3(3) . .
O2 C8 C17 110.3(3) . .
C9 C8 C17 112.8(3) . .
O2 C8 H8 108.5 . .
C9 C8 H8 108.5 . .
C17 C8 H8 108.5 . .
O3 C9 C8 112.0(3) . .
O3 C9 C10 101.3(3) . .
C8 C9 C10 113.9(3) . .
O3 C9 H9 109.8 . .
C8 C9 H9 109.8 . .
C10 C9 H9 109.8 . .
O4 C10 C9 102.3(3) . .
O4 C10 C11 109.3(3) . .
C9 C10 C11 113.3(3) . .
O4 C10 H10 110.6 . .
C9 C10 H10 110.6 . .
C11 C10 H10 110.6 . .
N2 C11 C12 107.7(3) . .
N2 C11 C10 111.7(3) . .
C12 C11 C10 112.0(3) . .
N2 C11 H11 108.5 . .
C12 C11 H11 108.5 . .
C10 C11 H11 108.5 . .
N3 C12 C11 123.2(3) . .
N3 C12 C14 115.7(3) . .
C11 C12 C14 121.1(3) . .
C12 N3 O5 107.7(3) . .
O5 C13 C14 105.3(3) . .
O5 C13 H13A 110.7 . .
C14 C13 H13A 110.7 . .
O5 C13 H13B 110.7 . .
C14 C13 H13B 110.7 . .
H13A C13 H13B 108.8 . .
C12 C14 C13 97.7(3) . .
C12 C14 C15 108.7(3) . .
C13 C14 C15 115.2(4) . .
C12 C14 C21 110.4(3) . .
C13 C14 C21 111.4(4) . .
C15 C14 C21 112.5(4) . .
C16 C15 C14 111.0(3) . .
C16 C15 H15A 109.4 . .
C14 C15 H15A 109.4 . .
C16 C15 H15B 109.4 . .
C14 C15 H15B 109.4 . .
H15A C15 H15B 108.0 . .
N2 C16 C15 111.4(3) . .
N2 C16 H16A 109.4 . .
C15 C16 H16A 109.4 . .
N2 C16 H16B 109.4 . .
C15 C16 H16B 109.4 . .
H16A C16 H16B 108.0 . .
C17 N2 C16 109.4(3) . .
C17 N2 C11 110.1(3) . .
C16 N2 C11 111.3(3) . .
N2 C17 C8 108.5(3) . .
N2 C17 H17A 110.0 . .
C8 C17 H17A 110.0 . .
N2 C17 H17B 110.0 . .
C8 C17 H17B 110.0 . .
H17A C17 H17B 108.4 . .
O3 C18 O4 105.4(3) . .
O3 C18 C20 107.9(3) . .
O4 C18 C20 110.5(3) . .
O3 C18 C19 111.2(3) . .
O4 C18 C19 108.9(3) . .
C20 C18 C19 112.8(4) . .
C18 C19 H19A 109.5 . .
C18 C19 H19B 109.5 . .
H19A C19 H19B 109.5 . .
C18 C19 H19C 109.5 . .
H19A C19 H19C 109.5 . .
H19B C19 H19C 109.5 . .
C18 C20 H20A 109.5 . .
C18 C20 H20B 109.5 . .
H20A C20 H20B 109.5 . .
C18 C20 H20C 109.5 . .
H20A C20 H20C 109.5 . .
H20B C20 H20C 109.5 . .
C14 C21 H21A 109.5 . .
C14 C21 H21B 109.5 . .
H21A C21 H21B 109.5 . .
C14 C21 H21C 109.5 . .
H21A C21 H21C 109.5 . .
H21B C21 H21C 109.5 . .
Cl1 C22 Cl1 117.9(7) . 3_656
Cl1 C22 H22A 107.8 . .
Cl1 C22 H22A 107.8 3_656 .
Cl1 C22 H22B 107.8 . .
Cl1 C22 H22B 107.8 3_656 .
H22A C22 H22B 107.2 . .
C7 N1 C6 126.1(3) . .
C7 N1 H1N 118(3) . .
C6 N1 H1N 115(3) . .
C7 O2 C8 115.4(3) . .
C18 O3 C9 105.3(3) . .
C10 O4 C18 108.8(3) . .
N3 O5 C13 107.0(3) . .

loop_
_geom_bond_atom_site_label_1
_geom_bond_atom_site_label_2
_geom_bond_distance
_geom_bond_site_symmetry_2
C1 C6 1.376(5) .
C1 C2 1.386(6) .
C1 H1 0.9300 .
C2 C3 1.372(6) .
C2 H2 0.9300 .
C3 C4 1.367(6) .
C3 H3 0.9300 .
C4 C5 1.380(6) .
C4 H4 0.9300 .
C5 C6 1.380(5) .
C5 H5 0.9300 .
C6 N1 1.417(5) .
C7 O1 1.195(4) .
C7 N1 1.351(5) .
C7 O2 1.357(4) .
C8 O2 1.449(4) .
C8 C9 1.500(5) .
C8 C17 1.506(6) .
C8 H8 0.9800 .
C9 O3 1.429(4) .
C9 C10 1.524(5) .
C9 H9 0.9800 .
C10 O4 1.432(4) .
C10 C11 1.537(5) .
C10 H10 0.9800 .
C11 N2 1.477(4) .
C11 C12 1.500(5) .
C11 H11 0.9800 .
C12 N3 1.268(5) .
C12 C14 1.506(5) .
N3 O5 1.436(4) .
C13 O5 1.445(5) .
C13 C14 1.519(6) .
C13 H13A 0.9700 .
C13 H13B 0.9700 .
C14 C15 1.524(5) .
C14 C21 1.527(6) .
C15 C16 1.518(6) .
C15 H15A 0.9700 .
C15 H15B 0.9700 .
C16 N2 1.465(5) .
C16 H16A 0.9700 .
C16 H16B 0.9700 .
N2 C17 1.458(4) .
C17 H17A 0.9700 .
C17 H17B 0.9700 .
C18 O3 1.426(4) .
C18 O4 1.439(4) .
C18 C20 1.511(6) .
C18 C19 1.518(6) .
C19 H19A 0.9600 .
C19 H19B 0.9600 .
C19 H19C 0.9600 .
C20 H20A 0.9600 .
C20 H20B 0.9600 .
C20 H20C 0.9600 .
C21 H21A 0.9600 .
C21 H21B 0.9600 .
C21 H21C 0.9600 .
C22 Cl1 1.670(6) .
C22 Cl1 1.670(6) 3_656
C22 H22A 0.9700 .
C22 H22B 0.9700 .
N1 H1N 0.82(4) .

loop_
_geom_torsion_atom_site_label_1
_geom_torsion_atom_site_label_2
_geom_torsion_atom_site_label_3
_geom_torsion_atom_site_label_4
_geom_torsion
C6 C1 C2 C3 -0.7(7)
C1 C2 C3 C4 -0.1(7)
C2 C3 C4 C5 0.5(7)
C3 C4 C5 C6 0.0(7)
C2 C1 C6 C5 1.2(6)
C2 C1 C6 N1 180.0(4)
C4 C5 C6 C1 -0.8(6)
C4 C5 C6 N1 -179.7(4)
O2 C8 C9 O3 53.8(4)
C17 C8 C9 O3 -68.5(4)
O2 C8 C9 C10 168.0(3)
C17 C8 C9 C10 45.7(4)
O3 C9 C10 O4 -35.8(3)
C8 C9 C10 O4 -156.2(3)
O3 C9 C10 C11 81.7(3)
C8 C9 C10 C11 -38.7(4)
O4 C10 C11 N2 158.9(3)
C9 C10 C11 N2 45.5(4)
O4 C10 C11 C12 -80.3(4)
C9 C10 C11 C12 166.3(3)
N2 C11 C12 N3 131.6(4)
C10 C11 C12 N3 8.5(5)
N2 C11 C12 C14 -48.0(4)
C10 C11 C12 C14 -171.2(3)
C11 C12 N3 O5 -179.1(3)
C14 C12 N3 O5 0.6(4)
N3 C12 C14 C13 -15.5(4)
C11 C12 C14 C13 164.1(3)
N3 C12 C14 C15 -135.5(4)
C11 C12 C14 C15 44.2(5)
N3 C12 C14 C21 100.8(4)
C11 C12 C14 C21 -79.6(4)
O5 C13 C14 C12 23.5(4)
O5 C13 C14 C15 138.4(3)
O5 C13 C14 C21 -92.0(4)
C12 C14 C15 C16 -46.2(5)
C13 C14 C15 C16 -154.6(4)
C21 C14 C15 C16 76.3(4)
C14 C15 C16 N2 59.2(5)
C15 C16 N2 C17 173.6(3)
C15 C16 N2 C11 -64.4(4)
C12 C11 N2 C17 176.5(3)
C10 C11 N2 C17 -60.1(4)
C12 C11 N2 C16 55.1(4)
C10 C11 N2 C16 178.4(3)
C16 N2 C17 C8 -171.1(3)
C11 N2 C17 C8 66.3(4)
O2 C8 C17 N2 179.8(3)
C9 C8 C17 N2 -59.0(4)
O1 C7 N1 C6 -4.2(7)
O2 C7 N1 C6 175.9(3)
C1 C6 N1 C7 25.0(6)
C5 C6 N1 C7 -156.2(4)
O1 C7 O2 C8 -6.2(6)
N1 C7 O2 C8 173.7(3)
C9 C8 O2 C7 142.6(3)
C17 C8 O2 C7 -93.6(4)
O4 C18 O3 C9 -30.5(3)
C20 C18 O3 C9 -148.5(3)
C19 C18 O3 C9 87.3(4)
C8 C9 O3 C18 162.7(3)
C10 C9 O3 C18 41.0(3)
C9 C10 O4 C18 18.1(3)
C11 C10 O4 C18 -102.2(3)
O3 C18 O4 C10 6.5(4)
C20 C18 O4 C10 122.7(3)
C19 C18 O4 C10 -112.9(3)
C12 N3 O5 C13 16.0(4)
C14 C13 O5 N3 -25.5(4)
